data_7710890
loop_
_publ_author_name
'Koneczny, Marvin'
'Erol, Arife B\"usra'
'Mauduit, Marc'
'Eisen, Moris S.'
'Tamm, Matthias'

_publ_section_title
;
 Titanium complexes with unsymmetrically substituted imidazolin-2-iminato
 ligands.
;
_journal_issue 30
_journal_name_full 'Dalton transactions (Cambridge, England : 2003)'
_journal_page_first 11448
_journal_page_last 11456
_journal_paper_doi 10.1039/d2dt01740g
_journal_volume 51
_journal_year 2022
_chemical_formula_moiety 'C25 H37 N3 Si'
_chemical_formula_sum 'C25 H37 N3 Si'
_chemical_formula_weight 407.66
_chemical_properties_physical Moisture-sensitive
_space_group_crystal_system monoclinic
_space_group_IT_number 14
_space_group_name_Hall '-P 2yn'
_space_group_name_H-M_alt 'P 1 21/n 1'
_atom_sites_solution_hydrogens geom
_audit_creation_method SHELXL-2018/3
_audit_update_record
;
2022-05-25 deposited with the CCDC.	2022-07-08 downloaded from the CCDC.
;
_cell_angle_alpha 90
_cell_angle_beta 99.776(4)
_cell_angle_gamma 90
_cell_formula_units_Z 4
_cell_length_a 9.7011(4)
_cell_length_b 24.1407(8)
_cell_length_c 10.2311(4)
_cell_measurement_reflns_used 14286
_cell_measurement_temperature 103(1)
_cell_measurement_theta_max 46.7860
_cell_measurement_theta_min 2.6150
_cell_volume 2361.24(16)
_computing_cell_refinement 'CrysAlisPro 1.171.40.21a(Rigaku OD, 2018)'
_computing_data_collection 'CrysAlisPro 1.171.40.21a(Rigaku OD, 2018)'
_computing_data_reduction 'CrysAlisPro 1.171.40.21a(Rigaku OD, 2018)'
_computing_publication_material 'OLEX2 v1.2 (O. V. Dolomanov et al., J. Appl. Cryst., 2009, 42, 339-341)'
_computing_structure_refinement 'SHELXL-2018/3 (G. M. Sheldrick, Acta Cryst. (2008), A64, 112-122)'
_computing_structure_solution 'SHELXT-2014/5 (G. M. Sheldrick, Acta Cryst., 2015, A71, 3-8)'
_diffrn_ambient_temperature 103(1)
_diffrn_detector_area_resol_mean 16.1419
_diffrn_measured_fraction_theta_full 1.000
_diffrn_measured_fraction_theta_max 1.000
_diffrn_measurement_device_type 'Oxford Diffraction Xcalibur, Eos'
_diffrn_measurement_method '\w scan'
_diffrn_radiation_type MoK\a
_diffrn_radiation_wavelength 0.71073
_diffrn_reflns_av_R_equivalents 0.0726
_diffrn_reflns_av_unetI/netI 0.0324
_diffrn_reflns_Laue_measured_fraction_full 1.000
_diffrn_reflns_Laue_measured_fraction_max 1.000
_diffrn_reflns_limit_h_max 16
_diffrn_reflns_limit_h_min -16
_diffrn_reflns_limit_k_max 40
_diffrn_reflns_limit_k_min -40
_diffrn_reflns_limit_l_max 17
_diffrn_reflns_limit_l_min -17
_diffrn_reflns_number 121520
_diffrn_reflns_point_group_measured_fraction_full 1.000
_diffrn_reflns_point_group_measured_fraction_max 1.000
_diffrn_reflns_theta_full 25.242
_diffrn_reflns_theta_max 36.316
_diffrn_reflns_theta_min 2.291
_diffrn_source 'fine-focus sealed X-ray tube'
_exptl_absorpt_coefficient_mu 0.115
_exptl_absorpt_correction_T_max 0.961
_exptl_absorpt_correction_T_min 0.942
_exptl_absorpt_correction_type gaussian
_exptl_absorpt_process_details
;
CrysAlisPro 1.171.40.21a (Rigaku Oxford Diffraction, 2018)
Numerical absorption correction based on gaussian integration over
			a multifaceted crystal model
Empirical absorption correction using spherical harmonics,
 implemented in SCALE3 ABSPACK scaling algorithm.
;
_exptl_crystal_colour colourless
_exptl_crystal_density_diffrn 1.147
_exptl_crystal_description irregular
_exptl_crystal_F_000 888
_exptl_crystal_recrystallization_method 'Re-crystallisation from solvent: n-hexane -27\%C'
_exptl_crystal_size_max 0.701
_exptl_crystal_size_mid 0.591
_exptl_crystal_size_min 0.469
_refine_diff_density_max 0.671
_refine_diff_density_min -0.236
_refine_diff_density_rms 0.066
_refine_ls_extinction_method none
_refine_ls_goodness_of_fit_ref 1.040
_refine_ls_hydrogen_treatment constr
_refine_ls_matrix_type full
_refine_ls_number_parameters 268
_refine_ls_number_reflns 11433
_refine_ls_number_restraints 0
_refine_ls_restrained_S_all 1.040
_refine_ls_R_factor_all 0.0601
_refine_ls_R_factor_gt 0.0457
_refine_ls_shift/su_max 0.002
_refine_ls_shift/su_mean 0.000
_refine_ls_structure_factor_coef Fsqd
_refine_ls_weighting_details 'w=1/[\s^2^(Fo^2^)+(0.0684P)^2^+0.4004P] where P=(Fo^2^+2Fc^2^)/3'
_refine_ls_weighting_scheme calc
_refine_ls_wR_factor_gt 0.1173
_refine_ls_wR_factor_ref 0.1258
_reflns_Friedel_coverage 0.000
_reflns_number_gt 9186
_reflns_number_total 11433
_reflns_threshold_expression 'I > 2\s(I)'
_cod_data_source_file d2dt01740g2.cif
_cod_data_source_block mk17mk
_cod_original_sg_symbol_H-M 'P 21/n'
_cod_database_code 7710890
_shelx_shelxl_version_number 2018/3
_shelx_space_group_comment
;
The symmetry employed for this shelxl refinement is uniquely defined
by the following loop, which should always be used as a source of
symmetry information in preference to the above space-group names.
They are only intended as comments.
;
_oxdiff_exptl_absorpt_empirical_full_min 0.839
_oxdiff_exptl_absorpt_empirical_full_max 1.353
_oxdiff_exptl_absorpt_empirical_details
;
Empirical correction (ABSPACK) includes:
- Absorption correction using spherical harmonics
- Frame scaling
;

loop_
_space_group_symop_operation_xyz
'x, y, z'
'-x+1/2, y+1/2, -z+1/2'
'-x, -y, -z'
'x-1/2, -y-1/2, z-1/2'

loop_
_atom_site_label
_atom_site_type_symbol
_atom_site_fract_x
_atom_site_fract_y
_atom_site_fract_z
_atom_site_U_iso_or_equiv
_atom_site_adp_type
_atom_site_occupancy
_atom_site_site_symmetry_order
_atom_site_calc_flag
_atom_site_refinement_flags_posn
_atom_site_refinement_flags_adp
_atom_site_refinement_flags_occupancy
_atom_site_disorder_assembly
_atom_site_disorder_group
Si1 Si 0.68470(2) 0.63312(2) 0.77023(2) 0.01160(5) Uani 1 1 d . . . . .
N1 N 0.52494(7) 0.61821(3) 0.68522(7) 0.01410(11) Uani 1 1 d . . . . .
N2 N 0.35018(7) 0.68988(3) 0.63524(8) 0.01449(11) Uani 1 1 d . . . . .
N3 N 0.27788(7) 0.60432(3) 0.64982(7) 0.01253(11) Uani 1 1 d . . . . .
C1 C 0.39915(8) 0.63605(3) 0.66040(8) 0.01140(11) Uani 1 1 d . . . . .
C2 C 0.20490(9) 0.69080(3) 0.61322(10) 0.01872(15) Uani 1 1 d . . . . .
H2 H 0.148504 0.721989 0.595712 0.022 Uiso 1 1 calc R U . . .
C3 C 0.16080(8) 0.63834(3) 0.62187(10) 0.01721(14) Uani 1 1 d . . . . .
H3 H 0.068097 0.626798 0.611038 0.021 Uiso 1 1 calc R U . . .
C4 C 0.43653(8) 0.73734(3) 0.62981(8) 0.01341(12) Uani 1 1 d . . . . .
C5 C 0.45438(9) 0.77445(3) 0.73601(9) 0.01477(13) Uani 1 1 d . . . . .
C6 C 0.53759(10) 0.82102(3) 0.72865(10) 0.01978(15) Uani 1 1 d . . . . .
H6 H 0.552280 0.845672 0.799515 0.024 Uiso 1 1 calc R U . . .
C7 C 0.59915(10) 0.83155(4) 0.61812(11) 0.02280(17) Uani 1 1 d . . . . .
C8 C 0.57684(10) 0.79423(4) 0.51278(10) 0.02164(17) Uani 1 1 d . . . . .
H8 H 0.616774 0.801271 0.438006 0.026 Uiso 1 1 calc R U . . .
C9 C 0.49620(9) 0.74657(4) 0.51641(9) 0.01703(14) Uani 1 1 d . . . . .
C10 C 0.38309(10) 0.76546(4) 0.85396(10) 0.02045(15) Uani 1 1 d . . . . .
H10A H 0.286322 0.775643 0.831334 0.031 Uiso 1 1 calc R U . . .
H10B H 0.427402 0.787866 0.926626 0.031 Uiso 1 1 calc R U . . .
H10C H 0.390086 0.727120 0.879164 0.031 Uiso 1 1 calc R U . . .
C11 C 0.68707(15) 0.88275(5) 0.61273(17) 0.0400(3) Uani 1 1 d . . . . .
H11A H 0.628435 0.912810 0.575544 0.060 Uiso 1 1 calc R U . . .
H11B H 0.756741 0.875668 0.558473 0.060 Uiso 1 1 calc R U . . .
H11C H 0.732013 0.892354 0.700760 0.060 Uiso 1 1 calc R U . . .
C12 C 0.47337(12) 0.70628(5) 0.40335(10) 0.02521(18) Uani 1 1 d . . . . .
H12A H 0.519579 0.672002 0.430779 0.038 Uiso 1 1 calc R U . . .
H12B H 0.510952 0.721275 0.329908 0.038 Uiso 1 1 calc R U . . .
H12C H 0.374967 0.699745 0.376944 0.038 Uiso 1 1 calc R U . . .
C13 C 0.27666(7) 0.54435(3) 0.67967(7) 0.01038(11) Uani 1 1 d . . . . .
C14 C 0.34522(9) 0.53384(3) 0.82421(8) 0.01521(13) Uani 1 1 d . . . . .
H14A H 0.441216 0.546835 0.838276 0.018 Uiso 1 1 calc R U . . .
H14B H 0.295326 0.554138 0.883408 0.018 Uiso 1 1 calc R U . . .
C15 C 0.34221(10) 0.47164(4) 0.85499(9) 0.01893(15) Uani 1 1 d . . . . .
H15 H 0.386744 0.465165 0.947067 0.023 Uiso 1 1 calc R U . . .
C16 C 0.18996(10) 0.45172(4) 0.83549(9) 0.01961(15) Uani 1 1 d . . . . .
H16A H 0.187091 0.412559 0.856093 0.024 Uiso 1 1 calc R U . . .
H16B H 0.139457 0.471740 0.894666 0.024 Uiso 1 1 calc R U . . .
C17 C 0.12153(9) 0.46174(3) 0.69153(8) 0.01496(13) Uani 1 1 d . . . . .
H17 H 0.024143 0.449120 0.678704 0.018 Uiso 1 1 calc R U . . .
C18 C 0.12507(8) 0.52379(3) 0.66031(8) 0.01412(12) Uani 1 1 d . . . . .
H18A H 0.080190 0.530313 0.569456 0.017 Uiso 1 1 calc R U . . .
H18B H 0.073927 0.544166 0.718360 0.017 Uiso 1 1 calc R U . . .
C19 C 0.35466(9) 0.51184(3) 0.58589(8) 0.01387(12) Uani 1 1 d . . . . .
H19A H 0.450737 0.524569 0.596158 0.017 Uiso 1 1 calc R U . . .
H19B H 0.310640 0.518205 0.494709 0.017 Uiso 1 1 calc R U . . .
C20 C 0.42224(10) 0.44008(4) 0.76164(11) 0.02158(16) Uani 1 1 d . . . . .
H20A H 0.422747 0.400815 0.781814 0.026 Uiso 1 1 calc R U . . .
H20B H 0.518383 0.452855 0.774045 0.026 Uiso 1 1 calc R U . . .
C21 C 0.35198(10) 0.44971(3) 0.61752(9) 0.01758(14) Uani 1 1 d . . . . .
H21 H 0.402687 0.429222 0.557915 0.021 Uiso 1 1 calc R U . . .
C22 C 0.20055(10) 0.42931(3) 0.59911(9) 0.01777(14) Uani 1 1 d . . . . .
H22A H 0.155829 0.434610 0.507731 0.021 Uiso 1 1 calc R U . . .
H22B H 0.198821 0.390082 0.619330 0.021 Uiso 1 1 calc R U . . .
C23 C 0.67414(10) 0.66645(4) 0.93362(9) 0.01908(15) Uani 1 1 d . . . . .
H23A H 0.638303 0.703411 0.918995 0.029 Uiso 1 1 calc R U . . .
H23B H 0.765731 0.667767 0.986699 0.029 Uiso 1 1 calc R U . . .
H23C H 0.612969 0.645258 0.978870 0.029 Uiso 1 1 calc R U . . .
C24 C 0.79395(9) 0.67904(4) 0.68127(9) 0.01879(15) Uani 1 1 d . . . . .
H24A H 0.794616 0.664706 0.593852 0.028 Uiso 1 1 calc R U . . .
H24B H 0.887859 0.680195 0.729493 0.028 Uiso 1 1 calc R U . . .
H24C H 0.755356 0.715752 0.674855 0.028 Uiso 1 1 calc R U . . .
C25 C 0.78054(9) 0.56562(4) 0.80102(9) 0.01780(14) Uani 1 1 d . . . . .
H25A H 0.728844 0.541139 0.848680 0.027 Uiso 1 1 calc R U . . .
H25B H 0.871485 0.572112 0.852367 0.027 Uiso 1 1 calc R U . . .
H25C H 0.790318 0.549073 0.717765 0.027 Uiso 1 1 calc R U . . .

loop_
_atom_site_aniso_label
_atom_site_aniso_U_11
_atom_site_aniso_U_22
_atom_site_aniso_U_33
_atom_site_aniso_U_23
_atom_site_aniso_U_13
_atom_site_aniso_U_12
Si1 0.00906(9) 0.01232(9) 0.01346(9) 0.00033(6) 0.00201(6) 0.00027(6)
N1 0.0092(2) 0.0126(2) 0.0201(3) -0.0014(2) 0.0011(2) 0.00082(19)
N2 0.0103(2) 0.0094(2) 0.0235(3) 0.0007(2) 0.0021(2) 0.00099(19)
N3 0.0083(2) 0.0094(2) 0.0192(3) -0.00057(19) 0.0003(2) 0.00055(18)
C1 0.0100(3) 0.0095(2) 0.0145(3) -0.0008(2) 0.0014(2) 0.0004(2)
C2 0.0113(3) 0.0127(3) 0.0314(4) 0.0020(3) 0.0014(3) 0.0026(2)
C3 0.0095(3) 0.0131(3) 0.0281(4) 0.0012(3) 0.0005(3) 0.0016(2)
C4 0.0121(3) 0.0095(3) 0.0189(3) 0.0015(2) 0.0033(2) 0.0008(2)
C5 0.0133(3) 0.0104(3) 0.0210(3) 0.0001(2) 0.0042(2) 0.0003(2)
C6 0.0188(4) 0.0113(3) 0.0296(4) -0.0004(3) 0.0050(3) -0.0021(3)
C7 0.0186(4) 0.0149(3) 0.0360(5) 0.0066(3) 0.0078(3) -0.0020(3)
C8 0.0188(4) 0.0204(4) 0.0276(4) 0.0096(3) 0.0094(3) 0.0033(3)
C9 0.0165(3) 0.0161(3) 0.0191(3) 0.0031(2) 0.0049(3) 0.0042(3)
C10 0.0199(4) 0.0200(4) 0.0232(4) -0.0017(3) 0.0084(3) 0.0005(3)
C11 0.0354(6) 0.0236(5) 0.0637(9) 0.0093(5) 0.0165(6) -0.0117(4)
C12 0.0297(5) 0.0268(4) 0.0195(4) -0.0010(3) 0.0055(3) 0.0057(4)
C13 0.0099(3) 0.0100(2) 0.0112(3) -0.00042(19) 0.0016(2) -0.0002(2)
C14 0.0150(3) 0.0186(3) 0.0112(3) -0.0002(2) -0.0001(2) -0.0028(2)
C15 0.0182(3) 0.0215(4) 0.0154(3) 0.0072(3) -0.0020(3) -0.0031(3)
C16 0.0202(4) 0.0230(4) 0.0159(3) 0.0053(3) 0.0035(3) -0.0053(3)
C17 0.0140(3) 0.0147(3) 0.0160(3) 0.0018(2) 0.0019(2) -0.0037(2)
C18 0.0107(3) 0.0138(3) 0.0173(3) 0.0005(2) 0.0007(2) -0.0014(2)
C19 0.0171(3) 0.0112(3) 0.0146(3) -0.0005(2) 0.0065(2) -0.0002(2)
C20 0.0163(3) 0.0159(3) 0.0315(5) 0.0076(3) 0.0012(3) 0.0022(3)
C21 0.0203(4) 0.0108(3) 0.0234(4) -0.0007(2) 0.0085(3) 0.0008(2)
C22 0.0222(4) 0.0119(3) 0.0193(3) -0.0015(2) 0.0037(3) -0.0037(3)
C23 0.0215(4) 0.0185(3) 0.0173(3) -0.0026(3) 0.0033(3) 0.0015(3)
C24 0.0144(3) 0.0209(4) 0.0214(4) 0.0026(3) 0.0041(3) -0.0034(3)
C25 0.0154(3) 0.0196(3) 0.0184(3) 0.0018(3) 0.0029(3) 0.0061(3)

loop_
_atom_type_symbol
_atom_type_description
_atom_type_scat_dispersion_real
_atom_type_scat_dispersion_imag
_atom_type_scat_source
C C 0.0033 0.0016 'International Tables Vol C Tables 4.2.6.8 and 6.1.1.4'
H H 0.0000 0.0000 'International Tables Vol C Tables 4.2.6.8 and 6.1.1.4'
N N 0.0061 0.0033 'International Tables Vol C Tables 4.2.6.8 and 6.1.1.4'
Si Si 0.0817 0.0704 'International Tables Vol C Tables 4.2.6.8 and 6.1.1.4'

loop_
_exptl_crystal_face_index_h
_exptl_crystal_face_index_k
_exptl_crystal_face_index_l
_exptl_crystal_face_perp_dist
-4 30 -4 0.3469
-5 -30 5 0.2681
0 -34 -2 0.2743
-12 16 6 0.3260
-12 -17 4 0.3291
4 -24 -10 0.2739
-8 -21 -6 0.2639
-5 -16 -11 0.2540
6 -17 -12 0.2781
0 18 12 0.2374
-9 -12 -8 0.2475
1 8 14 0.2381
-13 4 -1 0.2974
-8 -3 -10 0.2369
6 -2 -14 0.2762
1 -3 14 0.2388
-2 14 -12 0.2704
3 19 -12 0.2669
8 13 -12 0.2739
2 -23 10 0.2541
10 21 -7 0.2518
-2 -33 4 0.2622
-3 33 -1 0.3467
10 23 1 0.2595
3 -30 -7 0.2806
-9 21 7 0.3285
5 24 8 0.2426
-1 -25 -9 0.2532
-11 -15 -3 0.2852
1 25 9 0.2551
11 9 6 0.2587
9 2 9 0.2312
-9 -2 -9 0.2383
7 -6 11 0.2374
12 -9 3 0.3406
-9 8 -9 0.2651
0 -13 13 0.2476
4 -24 8 0.2752
-1 -21 11 0.2576
2 -20 11 0.2513
-1 -19 12 0.2450
-8 -9 12 0.3548
-2 7 -13 0.2312
-3 -23 11 0.2414
11 22 -1 0.2491
9 26 0 0.2503
13 10 -3 0.3160

loop_
_geom_angle_atom_site_label_1
_geom_angle_atom_site_label_2
_geom_angle_atom_site_label_3
_geom_angle
_geom_angle_site_symmetry_1
_geom_angle_site_symmetry_3
_geom_angle_publ_flag
N1 Si1 C24 115.03(4) . . ?
N1 Si1 C23 111.59(4) . . ?
C24 Si1 C23 107.49(4) . . ?
N1 Si1 C25 106.72(4) . . ?
C24 Si1 C25 106.89(4) . . ?
C23 Si1 C25 108.90(4) . . ?
C1 N1 Si1 142.67(6) . . ?
C2 N2 C1 110.48(6) . . ?
C2 N2 C4 124.56(7) . . ?
C1 N2 C4 124.95(7) . . ?
C3 N3 C1 109.91(6) . . ?
C3 N3 C13 125.80(6) . . ?
C1 N3 C13 123.94(6) . . ?
N1 C1 N2 129.45(7) . . ?
N1 C1 N3 126.54(7) . . ?
N2 C1 N3 103.99(6) . . ?
C3 C2 N2 107.43(7) . . ?
C2 C3 N3 108.17(7) . . ?
C5 C4 C9 121.93(7) . . ?
C5 C4 N2 118.77(7) . . ?
C9 C4 N2 119.25(7) . . ?
C6 C5 C4 118.17(8) . . ?
C6 C5 C10 120.60(8) . . ?
C4 C5 C10 121.22(7) . . ?
C7 C6 C5 121.64(9) . . ?
C6 C7 C8 118.67(8) . . ?
C6 C7 C11 120.24(11) . . ?
C8 C7 C11 121.09(11) . . ?
C7 C8 C9 121.79(9) . . ?
C8 C9 C4 117.78(8) . . ?
C8 C9 C12 121.64(9) . . ?
C4 C9 C12 120.58(8) . . ?
N3 C13 C18 109.34(6) . . ?
N3 C13 C19 110.44(6) . . ?
C18 C13 C19 108.52(6) . . ?
N3 C13 C14 110.06(6) . . ?
C18 C13 C14 108.66(6) . . ?
C19 C13 C14 109.78(6) . . ?
C15 C14 C13 109.81(6) . . ?
C20 C15 C16 109.98(8) . . ?
C20 C15 C14 109.22(7) . . ?
C16 C15 C14 109.35(8) . . ?
C17 C16 C15 109.07(7) . . ?
C16 C17 C22 109.47(7) . . ?
C16 C17 C18 109.51(7) . . ?
C22 C17 C18 109.87(7) . . ?
C13 C18 C17 110.15(6) . . ?
C13 C19 C21 109.87(6) . . ?
C15 C20 C21 109.54(7) . . ?
C22 C21 C20 109.28(7) . . ?
C22 C21 C19 109.80(7) . . ?
C20 C21 C19 109.27(7) . . ?
C17 C22 C21 109.30(7) . . ?

loop_
_geom_bond_atom_site_label_1
_geom_bond_atom_site_label_2
_geom_bond_distance
_geom_bond_site_symmetry_2
_geom_bond_publ_flag
Si1 N1 1.6824(7) . ?
Si1 C24 1.8730(9) . ?
Si1 C23 1.8736(9) . ?
Si1 C25 1.8760(9) . ?
N1 C1 1.2783(10) . ?
N2 C2 1.3891(11) . ?
N2 C1 1.3925(10) . ?
N2 C4 1.4261(10) . ?
N3 C3 1.3915(10) . ?
N3 C1 1.3926(10) . ?
N3 C13 1.4798(10) . ?
C2 C3 1.3445(12) . ?
C4 C5 1.3961(12) . ?
C4 C9 1.3995(12) . ?
C5 C6 1.3935(12) . ?
C5 C10 1.5051(13) . ?
C6 C7 1.3890(15) . ?
C7 C8 1.3932(16) . ?
C7 C11 1.5080(14) . ?
C8 C9 1.3953(13) . ?
C9 C12 1.4988(14) . ?
C13 C18 1.5328(11) . ?
C13 C19 1.5348(11) . ?
C13 C14 1.5362(11) . ?
C14 C15 1.5353(12) . ?
C15 C20 1.5320(15) . ?
C15 C16 1.5339(13) . ?
C16 C17 1.5285(12) . ?
C17 C22 1.5301(13) . ?
C17 C18 1.5333(11) . ?
C19 C21 1.5355(11) . ?
C20 C21 1.5335(14) . ?
C21 C22 1.5304(13) . ?

loop_
_geom_torsion_atom_site_label_1
_geom_torsion_atom_site_label_2
_geom_torsion_atom_site_label_3
_geom_torsion_atom_site_label_4
_geom_torsion
_geom_torsion_site_symmetry_1
_geom_torsion_site_symmetry_2
_geom_torsion_site_symmetry_3
_geom_torsion_site_symmetry_4
_geom_torsion_publ_flag
C24 Si1 N1 C1 -86.61(11) . . . . ?
C23 Si1 N1 C1 36.18(12) . . . . ?
C25 Si1 N1 C1 155.03(10) . . . . ?
Si1 N1 C1 N2 40.88(16) . . . . ?
Si1 N1 C1 N3 -140.58(9) . . . . ?
C2 N2 C1 N1 -179.94(9) . . . . ?
C4 N2 C1 N1 1.36(14) . . . . ?
C2 N2 C1 N3 1.27(9) . . . . ?
C4 N2 C1 N3 -177.43(7) . . . . ?
C3 N3 C1 N1 -179.96(8) . . . . ?
C13 N3 C1 N1 6.50(13) . . . . ?
C3 N3 C1 N2 -1.12(9) . . . . ?
C13 N3 C1 N2 -174.66(7) . . . . ?
C1 N2 C2 C3 -0.97(11) . . . . ?
C4 N2 C2 C3 177.74(8) . . . . ?
N2 C2 C3 N3 0.23(11) . . . . ?
C1 N3 C3 C2 0.58(11) . . . . ?
C13 N3 C3 C2 173.97(8) . . . . ?
C2 N2 C4 C5 76.48(11) . . . . ?
C1 N2 C4 C5 -105.00(9) . . . . ?
C2 N2 C4 C9 -100.98(10) . . . . ?
C1 N2 C4 C9 77.55(11) . . . . ?
C9 C4 C5 C6 -1.81(12) . . . . ?
N2 C4 C5 C6 -179.20(7) . . . . ?
C9 C4 C5 C10 176.64(8) . . . . ?
N2 C4 C5 C10 -0.74(12) . . . . ?
C4 C5 C6 C7 1.51(13) . . . . ?
C10 C5 C6 C7 -176.96(9) . . . . ?
C5 C6 C7 C8 -0.24(14) . . . . ?
C5 C6 C7 C11 179.20(10) . . . . ?
C6 C7 C8 C9 -0.81(14) . . . . ?
C11 C7 C8 C9 179.76(10) . . . . ?
C7 C8 C9 C4 0.51(13) . . . . ?
C7 C8 C9 C12 -179.50(9) . . . . ?
C5 C4 C9 C8 0.83(12) . . . . ?
N2 C4 C9 C8 178.20(7) . . . . ?
C5 C4 C9 C12 -179.16(8) . . . . ?
N2 C4 C9 C12 -1.79(12) . . . . ?
C3 N3 C13 C18 6.12(11) . . . . ?
C1 N3 C13 C18 178.63(7) . . . . ?
C3 N3 C13 C19 125.47(9) . . . . ?
C1 N3 C13 C19 -62.02(9) . . . . ?
C3 N3 C13 C14 -113.16(9) . . . . ?
C1 N3 C13 C14 59.35(9) . . . . ?
N3 C13 C14 C15 179.39(7) . . . . ?
C18 C13 C14 C15 59.69(9) . . . . ?
C19 C13 C14 C15 -58.85(9) . . . . ?
C13 C14 C15 C20 59.79(9) . . . . ?
C13 C14 C15 C16 -60.61(9) . . . . ?
C20 C15 C16 C17 -59.52(10) . . . . ?
C14 C15 C16 C17 60.41(10) . . . . ?
C15 C16 C17 C22 60.37(9) . . . . ?
C15 C16 C17 C18 -60.14(10) . . . . ?
N3 C13 C18 C17 -179.69(6) . . . . ?
C19 C13 C18 C17 59.79(8) . . . . ?
C14 C13 C18 C17 -59.54(8) . . . . ?
C16 C17 C18 C13 60.30(9) . . . . ?
C22 C17 C18 C13 -59.97(9) . . . . ?
N3 C13 C19 C21 -179.73(7) . . . . ?
C18 C13 C19 C21 -59.89(8) . . . . ?
C14 C13 C19 C21 58.73(8) . . . . ?
C16 C15 C20 C21 59.25(9) . . . . ?
C14 C15 C20 C21 -60.76(9) . . . . ?
C15 C20 C21 C22 -59.53(9) . . . . ?
C15 C20 C21 C19 60.63(9) . . . . ?
C13 C19 C21 C22 60.30(9) . . . . ?
C13 C19 C21 C20 -59.54(9) . . . . ?
C16 C17 C22 C21 -61.21(9) . . . . ?
C18 C17 C22 C21 59.08(9) . . . . ?
C20 C21 C22 C17 60.53(9) . . . . ?
C19 C21 C22 C17 -59.31(9) . . . . ?

loop_
_exptl_oxdiff_crystal_face_indexfrac_h
_exptl_oxdiff_crystal_face_indexfrac_k
_exptl_oxdiff_crystal_face_indexfrac_l
_exptl_oxdiff_crystal_face_x
_exptl_oxdiff_crystal_face_y
_exptl_oxdiff_crystal_face_z
-4.3460 29.7444 -4.4499 -0.8231 0.3905 -0.4125
-5.1247 -29.9925 5.0038 0.9680 -0.1270 -0.2166
0.2725 -33.7266 -1.9229 0.9424 0.1763 0.2843
-11.5543 15.9395 5.7492 -0.2453 -0.0482 -0.9682
-11.6316 -17.2906 4.0011 0.6893 0.1266 -0.7134
4.3332 -23.7987 -9.8864 0.5376 0.5700 0.6214
-8.3052 -20.5762 -5.8382 0.6564 0.6920 -0.3004
-4.6762 -15.8160 -10.7745 0.4296 0.9030 -0.0090
5.7530 -16.8884 -11.8280 0.3048 0.6450 0.7007
0.2656 17.5781 12.1231 -0.4069 -0.8571 -0.3160
-8.9491 -11.8844 -7.9328 0.4007 0.8399 -0.3660
0.9211 7.8152 13.6394 -0.1254 -0.9646 -0.2321
-13.1638 3.8503 -1.1492 0.0663 0.4892 -0.8697
-8.2326 -3.0124 -9.8094 0.1224 0.9297 -0.3474
6.2359 -2.1144 -13.7387 -0.1388 0.7349 0.6638
1.2191 -3.0315 13.8860 0.1817 -0.9730 -0.1420
-1.9547 14.2029 -12.4097 -0.4780 0.8783 -0.0091
3.4378 19.2804 -11.7715 -0.6935 0.6558 0.2983
7.6629 12.8425 -11.8529 -0.5701 0.5377 0.6212
2.0249 -23.4963 9.7051 0.7201 -0.6825 0.1252
9.5438 21.4789 -6.5163 -0.7997 0.1030 0.5916
-2.2824 -32.5722 3.7704 0.9915 -0.1296 0.0092
-2.8899 33.0053 -1.2123 -0.9103 0.1200 -0.3961
9.5906 23.1687 1.2804 -0.7854 -0.4287 0.4466
3.3102 -29.5176 -6.7760 0.7403 0.4014 0.5393
-9.4255 20.9156 7.1469 -0.4059 -0.2184 -0.8875
4.5418 24.1477 8.0209 -0.6876 -0.7260 -0.0092
-1.3217 -25.3216 -9.1615 0.6665 0.7029 0.2484
-11.2374 -14.9722 -3.1360 0.5598 0.5931 -0.5787
0.6200 25.3819 9.3371 -0.6569 -0.6926 -0.2979
10.8759 8.8293 5.8427 -0.3576 -0.7547 0.5500
8.7722 2.4455 9.2894 -0.1180 -0.9107 0.3958
-8.9427 -2.2794 -9.1139 0.1171 0.9040 -0.4112
6.7305 -6.3961 10.8806 0.1757 -0.9391 0.2952
12.0621 -8.9660 3.3992 0.1134 -0.5981 0.7934
-9.0080 7.6358 -8.5997 -0.1605 0.8551 -0.4930
0.1779 -12.9809 13.1094 0.4738 -0.8713 -0.1281
4.4170 -24.0641 8.1539 0.6901 -0.6525 0.3131
-1.2519 -21.4430 11.1867 0.7197 -0.6821 -0.1298
1.6239 -20.4622 10.9438 0.6493 -0.7585 0.0563
-1.0251 -18.6108 12.0384 0.6426 -0.7515 -0.1493
-8.2081 -8.9362 12.2098 0.4693 -0.5509 -0.6901
-2.4435 7.4508 -13.2008 -0.2850 0.9583 0.0193
-2.6617 -22.9580 10.5989 0.7780 -0.5951 -0.2015
10.5006 21.6109 -0.6976 -0.7698 -0.3212 0.5516
8.7884 25.5940 0.4936 -0.8496 -0.3539 0.3910
13.0197 10.1708 -3.2510 -0.4997 -0.2098 0.8404
